data_4512616
loop_
_publ_author_name
'Zheng, Sheng-Run'
'Pan, Mei'
'Wu, Kai'
'Chen, Ling'
'Jiang, Ji-Jun'
'Wang, Da-Wei'
'Shi, Jian-Ying'
'Su, Cheng-Yong'

_publ_section_title
;
 Assembly of Binuclear, Tetranuclear, and Multinuclear Complexes from
 Pincer-Like Mononuclear Metallotectons: Structural Diversity Dependent on
 Precursors
;
_journal_issue 2
_journal_name_full 'Crystal Growth &amp; Design'
_journal_page_first 625
_journal_paper_doi 10.1021/cg501306n
_journal_volume 15
_journal_year 2015
_chemical_formula_sum 'C32 H34 Cl2 N8 Ni O9'
_chemical_formula_weight 804.28
_chemical_name_systematic
; 
 ? 
;
_space_group_IT_number 14
_symmetry_cell_setting monoclinic
_symmetry_space_group_name_Hall '-P 2yn'
_symmetry_space_group_name_H-M 'P 1 21/n 1'
_atom_sites_solution_hydrogens geom
_atom_sites_solution_primary direct
_atom_sites_solution_secondary difmap
_audit_creation_method SHELXL-97
_cell_angle_alpha 90.00
_cell_angle_beta 99.307(3)
_cell_angle_gamma 90.00
_cell_formula_units_Z 4
_cell_length_a 11.5631(4)
_cell_length_b 17.4706(6)
_cell_length_c 17.6941(6)
_cell_measurement_temperature 293(2)
_cell_volume 3527.4(2)
_computing_cell_refinement 'Bruker FRAMBO'
_computing_data_collection 'Bruker FRAMBO'
_computing_data_reduction 'Bruker SHELXTL'
_computing_molecular_graphics 'Bruker SHELXTL'
_computing_publication_material 'Bruker SHELXTL'
_computing_structure_refinement 'Bruker SHELXTL'
_computing_structure_solution 'Bruker SHELXTL'
_diffrn_ambient_temperature 293(2)
_diffrn_measured_fraction_theta_full 0.984
_diffrn_measured_fraction_theta_max 0.984
_diffrn_measurement_device_type 'multiwire proportional'
_diffrn_measurement_method 'phi and omega scans'
_diffrn_radiation_monochromator graphite
_diffrn_radiation_source 'sealed tube'
_diffrn_radiation_type MoK\a
_diffrn_radiation_wavelength 0.71073
_diffrn_reflns_av_R_equivalents 0.0234
_diffrn_reflns_av_sigmaI/netI 0.0309
_diffrn_reflns_limit_h_max 13
_diffrn_reflns_limit_h_min -9
_diffrn_reflns_limit_k_max 20
_diffrn_reflns_limit_k_min -21
_diffrn_reflns_limit_l_max 17
_diffrn_reflns_limit_l_min -21
_diffrn_reflns_number 13536
_diffrn_reflns_theta_full 26.00
_diffrn_reflns_theta_max 26.00
_diffrn_reflns_theta_min 1.65
_exptl_absorpt_coefficient_mu 0.767
_exptl_absorpt_correction_T_max 0.9412
_exptl_absorpt_correction_T_min 0.8936
_exptl_absorpt_correction_type multi-scan
_exptl_crystal_colour yellow
_exptl_crystal_density_diffrn 1.514
_exptl_crystal_density_method 'not measured'
_exptl_crystal_description block
_exptl_crystal_F_000 1664
_exptl_crystal_size_max 0.15
_exptl_crystal_size_mid 0.10
_exptl_crystal_size_min 0.08
_refine_diff_density_max 0.555
_refine_diff_density_min -1.081
_refine_diff_density_rms 0.102
_refine_ls_extinction_method none
_refine_ls_goodness_of_fit_ref 1.035
_refine_ls_hydrogen_treatment constr
_refine_ls_matrix_type full
_refine_ls_number_parameters 470
_refine_ls_number_reflns 6830
_refine_ls_number_restraints 0
_refine_ls_restrained_S_all 1.035
_refine_ls_R_factor_all 0.0641
_refine_ls_R_factor_gt 0.0558
_refine_ls_shift/su_max 0.001
_refine_ls_shift/su_mean 0.000
_refine_ls_structure_factor_coef Fsqd
_refine_ls_weighting_details 'calc w=1/[\s^2^(Fo^2^)+(0.1117P)^2^+5.2329P] where P=(Fo^2^+2Fc^2^)/3'
_refine_ls_weighting_scheme calc
_refine_ls_wR_factor_gt 0.1682
_refine_ls_wR_factor_ref 0.1795
_reflns_number_gt 5821
_reflns_number_total 6830
_reflns_threshold_expression >2sigma(I)
_cod_data_source_file cg501306n_si_001.cif
_cod_data_source_block complex7
_cod_depositor_comments
;
The following automatic conversions were performed:

'_symmetry_cell_setting' value 'Monoclinic' changed to 'monoclinic'
according to
/usr/data/users/saulius/crontab/automatic-downloads/rss-feeds/ACS/lib/dictionaries/cif_core.dic
dictionary named 'cif_core.dic' version 2.4.2 from 2011-04-26.

Automatic conversion script
Id: cif_fix_values 3008 2015-01-20 13:52:24Z robertas 

 Adding full bibliography for 4512610--4512617.cif.
;
_cod_original_sg_symbol_H-M 'P2(1)/n  '
_cod_database_code 4512616

loop_
_symmetry_equiv_pos_as_xyz
'x, y, z'
'-x+1/2, y+1/2, -z+1/2'
'-x, -y, -z'
'x-1/2, -y-1/2, z-1/2'

loop_
_atom_site_label
_atom_site_type_symbol
_atom_site_fract_x
_atom_site_fract_y
_atom_site_fract_z
_atom_site_U_iso_or_equiv
_atom_site_adp_type
_atom_site_occupancy
_atom_site_symmetry_multiplicity
_atom_site_calc_flag
_atom_site_refinement_flags
Ni1 Ni 0.70706(4) 0.76860(3) 0.45121(3) 0.03255(17) Uani 1 1 d .
Cl1 Cl 0.84837(8) 0.47849(5) 0.32145(5) 0.0331(2) Uani 1 1 d .
C16 C 1.0329(3) 0.75003(19) 0.61218(17) 0.0250(6) Uani 1 1 d .
C27 C 1.0110(3) 0.76784(17) 0.17862(17) 0.0210(6) Uani 1 1 d .
Cl2 Cl 0.77388(9) 0.96080(6) 0.76167(5) 0.0426(3) Uani 1 1 d .
N5 N 0.8654(2) 0.75974(14) 0.52554(14) 0.0188(5) Uani 1 1 d .
N3 N 0.5584(2) 0.75970(15) 0.36772(14) 0.0199(5) Uani 1 1 d .
N8 N 1.1146(2) 0.74256(14) 0.04766(14) 0.0206(5) Uani 1 1 d .
N2 N 0.5228(2) 0.96332(15) 0.37786(15) 0.0220(5) Uani 1 1 d .
H2B H 0.4660 0.9794 0.3441 0.026 Uiso 1 1 calc R
N7 N 0.8145(2) 0.77792(14) 0.36362(14) 0.0193(5) Uani 1 1 d .
O3 O 0.9347(2) 0.43106(15) 0.29238(14) 0.0378(6) Uani 1 1 d .
N1 N 0.6514(2) 0.88332(14) 0.44401(13) 0.0184(5) Uani 1 1 d .
C28 C 1.1149(3) 0.72624(18) 0.18252(17) 0.0218(6) Uani 1 1 d .
H28A H 1.1514 0.7060 0.2289 0.026 Uiso 1 1 calc R
N4 N 0.7213(2) 0.64923(14) 0.46403(14) 0.0204(5) Uani 1 1 d .
O2 O 0.7674(3) 0.5074(2) 0.2584(2) 0.0621(10) Uani 1 1 d .
C26 C 0.8751(3) 0.71511(18) 0.34945(18) 0.0246(6) Uani 1 1 d .
H26A H 0.8717 0.6723 0.3802 0.029 Uiso 1 1 calc R
C25 C 0.9422(3) 0.71094(18) 0.29176(18) 0.0241(6) Uani 1 1 d .
H25A H 0.9814 0.6660 0.2837 0.029 Uiso 1 1 calc R
C29 C 1.1630(3) 0.71538(18) 0.11674(17) 0.0225(6) Uani 1 1 d .
H29A H 1.2324 0.6878 0.1204 0.027 Uiso 1 1 calc R
C24 C 0.9504(3) 0.77467(17) 0.24586(17) 0.0206(6) Uani 1 1 d .
C31 C 0.9608(3) 0.79672(19) 0.10765(18) 0.0255(6) Uani 1 1 d .
H31A H 0.8921 0.8253 0.1027 0.031 Uiso 1 1 calc R
O8 O 0.8338(3) 0.91288(19) 0.71534(15) 0.0478(7) Uani 1 1 d .
N6 N 0.9777(2) 0.68003(16) 0.60392(15) 0.0273(6) Uani 1 1 d .
H6A H 1.0012 0.6386 0.6278 0.033 Uiso 1 1 calc R
C30 C 1.0142(3) 0.78249(18) 0.04439(17) 0.0233(6) Uani 1 1 d .
H30A H 0.9789 0.8015 -0.0028 0.028 Uiso 1 1 calc R
O1 O 0.9063(3) 0.53894(17) 0.3672(2) 0.0530(8) Uani 1 1 d .
C23 C 0.8930(3) 0.84122(18) 0.26240(18) 0.0244(6) Uani 1 1 d .
H23A H 0.8993 0.8857 0.2345 0.029 Uiso 1 1 calc R
C1 C 0.6712(2) 0.95616(17) 0.47437(16) 0.0192(6) Uani 1 1 d .
C9 C 0.5057(2) 0.82304(18) 0.34721(16) 0.0209(6) Uani 1 1 d .
C2 C 0.7479(3) 0.98238(18) 0.53881(17) 0.0225(6) Uani 1 1 d .
H2A H 0.7989 0.9492 0.5689 0.027 Uiso 1 1 calc R
C21 C 0.9625(2) 0.79998(18) 0.56161(16) 0.0203(6) Uani 1 1 d .
C20 C 0.9985(3) 0.87548(19) 0.55290(18) 0.0250(6) Uani 1 1 d .
H20A H 0.9546 0.9088 0.5186 0.030 Uiso 1 1 calc R
C7 C 0.5603(2) 0.89035(17) 0.38776(16) 0.0199(6) Uani 1 1 d .
C5 C 0.5900(3) 1.08576(18) 0.44877(19) 0.0267(6) Uani 1 1 d .
H5A H 0.5381 1.1191 0.4196 0.032 Uiso 1 1 calc R
C10 C 0.5094(3) 0.68810(19) 0.33239(18) 0.0261(6) Uani 1 1 d .
H10A H 0.4828 0.6971 0.2783 0.031 Uiso 1 1 calc R
H10B H 0.4415 0.6740 0.3552 0.031 Uiso 1 1 calc R
C22 C 0.8263(3) 0.84048(17) 0.32103(17) 0.0225(6) Uani 1 1 d .
H22A H 0.7881 0.8852 0.3313 0.027 Uiso 1 1 calc R
C6 C 0.5924(3) 1.00744(17) 0.43198(17) 0.0215(6) Uani 1 1 d .
C15 C 0.8800(3) 0.68822(18) 0.55147(16) 0.0218(6) Uani 1 1 d .
C8 C 0.3941(3) 0.8312(2) 0.29206(19) 0.0296(7) Uani 1 1 d .
H8A H 0.3705 0.7822 0.2705 0.044 Uiso 1 1 calc R
H8B H 0.4058 0.8659 0.2518 0.044 Uiso 1 1 calc R
H8C H 0.3341 0.8510 0.3184 0.044 Uiso 1 1 calc R
C3 C 0.7448(3) 1.05970(19) 0.55583(19) 0.0279(7) Uani 1 1 d .
H3A H 0.7944 1.0785 0.5984 0.033 Uiso 1 1 calc R
C17 C 1.1374(3) 0.7735(2) 0.65709(19) 0.0325(7) Uani 1 1 d .
H17A H 1.1827 0.7403 0.6907 0.039 Uiso 1 1 calc R
C14 C 0.8003(3) 0.62658(17) 0.51937(17) 0.0238(6) Uani 1 1 d .
C11 C 0.5950(3) 0.62137(19) 0.34107(18) 0.0270(6) Uani 1 1 d .
H11A H 0.5580 0.5785 0.3118 0.032 Uiso 1 1 calc R
H11B H 0.6628 0.6360 0.3184 0.032 Uiso 1 1 calc R
C4 C 0.6683(3) 1.11070(19) 0.5104(2) 0.0295(7) Uani 1 1 d .
H4A H 0.6711 1.1625 0.5226 0.035 Uiso 1 1 calc R
C12 C 0.6378(3) 0.59421(18) 0.42248(19) 0.0260(6) Uani 1 1 d .
H12A H 0.5714 0.5883 0.4492 0.031 Uiso 1 1 calc R
H12B H 0.6755 0.5447 0.4211 0.031 Uiso 1 1 calc R
C19 C 1.1026(3) 0.8987(2) 0.5977(2) 0.0306(7) Uani 1 1 d .
H19A H 1.1283 0.9487 0.5935 0.037 Uiso 1 1 calc R
O4 O 0.7874(3) 0.43110(17) 0.36881(18) 0.0481(7) Uani 1 1 d .
O7 O 0.6510(3) 0.9622(2) 0.7309(2) 0.0649(10) Uani 1 1 d .
C18 C 1.1698(3) 0.8484(2) 0.64908(19) 0.0333(7) Uani 1 1 d .
H18A H 1.2384 0.8663 0.6786 0.040 Uiso 1 1 calc R
C13 C 0.8183(4) 0.5469(2) 0.5501(2) 0.0382(8) Uani 1 1 d .
H13A H 0.7593 0.5138 0.5231 0.057 Uiso 1 1 calc R
H13B H 0.8127 0.5468 0.6037 0.057 Uiso 1 1 calc R
H13C H 0.8944 0.5290 0.5432 0.057 Uiso 1 1 calc R
O6 O 0.7908(4) 0.9301(3) 0.83712(19) 0.0958(19) Uani 1 1 d .
O5 O 0.8178(4) 1.0369(2) 0.7626(3) 0.0892(15) Uani 1 1 d .
O9 O 0.7462(6) 0.7971(4) 0.9086(5) 0.121(2) Uani 1 1 d .
H9 H 0.7429 0.8356 0.8818 0.181 Uiso 1 1 calc R
C32 C 0.6715(8) 0.8051(7) 0.9612(5) 0.113(3) Uani 1 1 d .
H32A H 0.7163 0.8139 1.0110 0.169 Uiso 1 1 calc R
H32B H 0.6260 0.7593 0.9622 0.169 Uiso 1 1 calc R
H32C H 0.6201 0.8477 0.9471 0.169 Uiso 1 1 calc R

loop_
_atom_site_aniso_label
_atom_site_aniso_U_11
_atom_site_aniso_U_22
_atom_site_aniso_U_33
_atom_site_aniso_U_23
_atom_site_aniso_U_13
_atom_site_aniso_U_12
Ni1 0.0331(3) 0.0339(3) 0.0326(3) -0.00019(18) 0.01102(19) 0.00064(18)
Cl1 0.0406(5) 0.0220(4) 0.0370(4) -0.0009(3) 0.0067(4) 0.0097(3)
C16 0.0265(15) 0.0289(15) 0.0203(14) 0.0013(12) 0.0054(12) 0.0036(13)
C27 0.0225(14) 0.0213(14) 0.0222(14) -0.0006(11) 0.0131(11) -0.0015(11)
Cl2 0.0478(5) 0.0452(5) 0.0328(4) 0.0028(4) 0.0008(4) 0.0239(4)
N5 0.0185(11) 0.0212(12) 0.0182(11) 0.0020(9) 0.0076(9) 0.0015(9)
N3 0.0190(12) 0.0237(12) 0.0183(11) -0.0023(9) 0.0068(9) -0.0018(9)
N8 0.0221(12) 0.0216(12) 0.0210(12) 0.0011(9) 0.0121(10) -0.0013(10)
N2 0.0192(12) 0.0246(13) 0.0230(12) 0.0037(10) 0.0058(9) 0.0040(10)
N7 0.0199(11) 0.0224(12) 0.0179(11) 0.0002(9) 0.0095(9) 0.0010(9)
O3 0.0497(15) 0.0366(13) 0.0295(12) 0.0067(10) 0.0141(11) 0.0210(12)
N1 0.0178(11) 0.0200(11) 0.0189(11) -0.0005(9) 0.0075(9) 0.0018(9)
C28 0.0210(14) 0.0269(15) 0.0194(13) 0.0010(11) 0.0087(11) -0.0007(11)
N4 0.0242(12) 0.0197(12) 0.0202(11) -0.0006(9) 0.0121(10) -0.0009(9)
O2 0.070(2) 0.0475(18) 0.062(2) 0.0078(15) -0.0092(17) 0.0308(17)
C26 0.0293(15) 0.0236(14) 0.0238(14) 0.0043(12) 0.0134(12) 0.0043(12)
C25 0.0266(15) 0.0243(15) 0.0244(14) 0.0023(12) 0.0136(12) 0.0053(12)
C29 0.0212(14) 0.0263(14) 0.0224(14) 0.0018(11) 0.0111(11) 0.0021(11)
C24 0.0211(14) 0.0241(14) 0.0182(13) -0.0009(11) 0.0084(11) -0.0015(11)
C31 0.0246(15) 0.0281(16) 0.0265(15) 0.0029(12) 0.0126(12) 0.0044(12)
O8 0.0482(16) 0.0636(19) 0.0301(13) -0.0043(13) 0.0013(12) 0.0213(14)
N6 0.0333(14) 0.0246(13) 0.0234(12) 0.0058(10) 0.0032(11) 0.0035(11)
C30 0.0256(15) 0.0248(14) 0.0216(14) 0.0043(11) 0.0099(12) 0.0024(12)
O1 0.067(2) 0.0316(14) 0.0621(19) -0.0131(14) 0.0147(16) -0.0049(14)
C23 0.0299(15) 0.0219(14) 0.0247(14) 0.0035(12) 0.0141(12) 0.0014(12)
C1 0.0175(13) 0.0205(13) 0.0223(13) 0.0001(11) 0.0114(11) 0.0018(10)
C9 0.0185(13) 0.0268(15) 0.0190(13) -0.0007(11) 0.0081(11) -0.0004(11)
C2 0.0222(14) 0.0255(15) 0.0212(14) -0.0011(11) 0.0077(11) 0.0030(11)
C21 0.0195(13) 0.0262(15) 0.0173(12) 0.0008(11) 0.0095(10) 0.0030(11)
C20 0.0237(15) 0.0283(16) 0.0250(14) 0.0011(12) 0.0099(12) 0.0014(12)
C7 0.0171(13) 0.0241(14) 0.0208(13) 0.0024(11) 0.0097(10) 0.0022(11)
C5 0.0294(16) 0.0209(15) 0.0319(16) 0.0040(12) 0.0118(13) 0.0053(12)
C10 0.0259(15) 0.0261(15) 0.0258(15) -0.0058(12) 0.0030(12) -0.0029(12)
C22 0.0255(14) 0.0194(13) 0.0248(14) -0.0011(11) 0.0108(12) 0.0010(11)
C6 0.0214(14) 0.0219(14) 0.0235(14) 0.0005(11) 0.0102(11) 0.0023(11)
C15 0.0244(14) 0.0246(14) 0.0182(13) 0.0029(11) 0.0085(11) 0.0036(12)
C8 0.0228(15) 0.0354(17) 0.0295(16) -0.0001(13) 0.0009(12) -0.0003(13)
C3 0.0278(16) 0.0284(16) 0.0294(16) -0.0055(13) 0.0106(13) -0.0019(13)
C17 0.0308(17) 0.0403(19) 0.0246(16) 0.0020(14) -0.0011(13) 0.0062(14)
C14 0.0311(15) 0.0203(14) 0.0227(14) 0.0027(11) 0.0125(12) 0.0004(12)
C11 0.0301(16) 0.0245(15) 0.0266(15) -0.0080(12) 0.0056(12) -0.0023(12)
C4 0.0344(17) 0.0204(14) 0.0368(17) -0.0037(13) 0.0155(14) 0.0009(13)
C12 0.0281(15) 0.0211(14) 0.0308(16) -0.0030(12) 0.0104(13) -0.0025(12)
C19 0.0284(16) 0.0311(17) 0.0340(17) -0.0027(14) 0.0098(13) -0.0063(13)
O4 0.0538(17) 0.0404(15) 0.0553(17) -0.0032(13) 0.0243(14) -0.0034(13)
O7 0.0422(17) 0.062(2) 0.090(3) 0.029(2) 0.0099(17) 0.0232(15)
C18 0.0254(16) 0.047(2) 0.0276(16) -0.0070(15) 0.0030(13) -0.0040(14)
C13 0.054(2) 0.0232(16) 0.0359(18) 0.0094(14) 0.0021(16) 0.0001(15)
O6 0.136(4) 0.122(4) 0.0346(16) 0.024(2) 0.029(2) 0.098(3)
O5 0.081(3) 0.053(2) 0.120(4) -0.011(2) -0.028(3) 0.008(2)
O9 0.104(4) 0.117(5) 0.159(6) 0.025(4) 0.078(4) 0.019(4)
C32 0.094(5) 0.166(9) 0.084(5) 0.010(6) 0.032(4) 0.001(6)

loop_
_atom_type_symbol
_atom_type_description
_atom_type_scat_dispersion_real
_atom_type_scat_dispersion_imag
_atom_type_scat_source
C C 0.0033 0.0016 'International Tables Vol C Tables 4.2.6.8 and 6.1.1.4'
H H 0.0000 0.0000 'International Tables Vol C Tables 4.2.6.8 and 6.1.1.4'
N N 0.0061 0.0033 'International Tables Vol C Tables 4.2.6.8 and 6.1.1.4'
O O 0.0106 0.0060 'International Tables Vol C Tables 4.2.6.8 and 6.1.1.4'
Cl Cl 0.1484 0.1585 'International Tables Vol C Tables 4.2.6.8 and 6.1.1.4'
Ni Ni 0.3393 1.1124 'International Tables Vol C Tables 4.2.6.8 and 6.1.1.4'

loop_
_geom_angle_atom_site_label_1
_geom_angle_atom_site_label_2
_geom_angle_atom_site_label_3
_geom_angle
_geom_angle_site_symmetry_3
N5 Ni1 N3 169.66(10) .
N5 Ni1 N4 79.17(10) .
N3 Ni1 N4 92.52(10) .
N5 Ni1 N1 109.80(10) .
N3 Ni1 N1 79.56(10) .
N4 Ni1 N1 166.05(9) .
N5 Ni1 N7 84.80(9) .
N3 Ni1 N7 90.06(10) .
N4 Ni1 N7 96.25(9) .
N1 Ni1 N7 95.23(9) .
N5 Ni1 N8 89.48(10) 4_576
N3 Ni1 N8 95.53(10) 4_576
N4 Ni1 N8 82.28(9) 4_576
N1 Ni1 N8 87.04(9) 4_576
N7 Ni1 N8 174.27(10) 4_576
O2 Cl1 O1 111.7(2) .
O2 Cl1 O4 109.7(2) .
O1 Cl1 O4 108.86(19) .
O2 Cl1 O3 108.99(18) .
O1 Cl1 O3 109.63(19) .
O4 Cl1 O3 107.86(17) .
N6 C16 C17 131.7(3) .
N6 C16 C21 105.8(3) .
C17 C16 C21 122.5(3) .
C31 C27 C28 117.6(3) .
C31 C27 C24 121.0(3) .
C28 C27 C24 121.2(3) .
O6 Cl2 O5 110.3(3) .
O6 Cl2 O8 108.17(19) .
O5 Cl2 O8 110.4(3) .
O6 Cl2 O7 109.8(3) .
O5 Cl2 O7 108.6(2) .
O8 Cl2 O7 109.5(2) .
C15 N5 C21 105.6(2) .
C15 N5 Ni1 109.7(2) .
C21 N5 Ni1 144.7(2) .
C9 N3 C10 118.6(3) .
C9 N3 Ni1 115.8(2) .
C10 N3 Ni1 125.6(2) .
C29 N8 C30 116.7(3) .
C29 N8 Ni1 119.9(2) 4_675
C30 N8 Ni1 123.0(2) 4_675
C7 N2 C6 107.3(2) .
C26 N7 C22 117.0(3) .
C26 N7 Ni1 116.9(2) .
C22 N7 Ni1 126.1(2) .
C7 N1 C1 105.4(2) .
C7 N1 Ni1 109.28(19) .
C1 N1 Ni1 145.3(2) .
C29 C28 C27 119.3(3) .
C14 N4 C12 120.4(3) .
C14 N4 Ni1 114.9(2) .
C12 N4 Ni1 124.1(2) .
N7 C26 C25 123.5(3) .
C26 C25 C24 119.3(3) .
N8 C29 C28 123.5(3) .
C25 C24 C23 117.7(3) .
C25 C24 C27 119.4(3) .
C23 C24 C27 122.7(3) .
C30 C31 C27 119.3(3) .
C15 N6 C16 107.5(3) .
N8 C30 C31 123.5(3) .
C22 C23 C24 119.3(3) .
N1 C1 C6 109.1(3) .
N1 C1 C2 131.1(3) .
C6 C1 C2 119.7(3) .
N3 C9 C7 113.9(3) .
N3 C9 C8 125.9(3) .
C7 C9 C8 120.1(3) .
C3 C2 C1 117.3(3) .
N5 C21 C20 131.2(3) .
N5 C21 C16 108.6(3) .
C20 C21 C16 120.1(3) .
C19 C20 C21 117.2(3) .
N1 C7 N2 112.5(3) .
N1 C7 C9 121.2(3) .
N2 C7 C9 126.2(3) .
C4 C5 C6 116.5(3) .
N3 C10 C11 114.1(3) .
N7 C22 C23 123.0(3) .
N2 C6 C1 105.6(3) .
N2 C6 C5 131.5(3) .
C1 C6 C5 122.9(3) .
N5 C15 N6 112.5(3) .
N5 C15 C14 121.1(3) .
N6 C15 C14 126.2(3) .
C2 C3 C4 121.9(3) .
C18 C17 C16 116.5(3) .
N4 C14 C15 113.0(3) .
N4 C14 C13 127.0(3) .
C15 C14 C13 119.9(3) .
C12 C11 C10 116.2(3) .
C5 C4 C3 121.6(3) .
N4 C12 C11 110.8(3) .
C20 C19 C18 121.6(3) .
C17 C18 C19 122.0(3) .

loop_
_geom_bond_atom_site_label_1
_geom_bond_atom_site_label_2
_geom_bond_distance
_geom_bond_site_symmetry_2
Ni1 N5 2.080(2) .
Ni1 N3 2.083(2) .
Ni1 N4 2.101(3) .
Ni1 N1 2.103(2) .
Ni1 N7 2.143(2) .
Ni1 N8 2.164(2) 4_576
Cl1 O2 1.428(3) .
Cl1 O1 1.430(3) .
Cl1 O4 1.440(3) .
Cl1 O3 1.454(3) .
C16 N6 1.376(4) .
C16 C17 1.396(5) .
C16 C21 1.410(4) .
C27 C31 1.390(4) .
C27 C28 1.396(4) .
C27 C24 1.480(4) .
Cl2 O6 1.423(3) .
Cl2 O5 1.422(5) .
Cl2 O8 1.427(3) .
Cl2 O7 1.437(4) .
N5 C15 1.332(4) .
N5 C21 1.390(4) .
N3 C9 1.287(4) .
N3 C10 1.470(4) .
N8 C29 1.346(4) .
N8 C30 1.348(4) .
N8 Ni1 2.164(2) 4_675
N2 C7 1.349(4) .
N2 C6 1.382(4) .
N7 C26 1.348(4) .
N7 C22 1.347(4) .
N1 C7 1.333(4) .
N1 C1 1.386(4) .
C28 C29 1.382(4) .
N4 C14 1.288(4) .
N4 C12 1.472(4) .
C26 C25 1.380(4) .
C25 C24 1.391(4) .
C24 C23 1.393(4) .
C31 C30 1.385(4) .
N6 C15 1.349(4) .
C23 C22 1.389(4) .
C1 C6 1.405(4) .
C1 C2 1.404(4) .
C9 C7 1.466(4) .
C9 C8 1.494(4) .
C2 C3 1.386(5) .
C21 C20 1.399(4) .
C20 C19 1.390(5) .
C5 C4 1.371(5) .
C5 C6 1.401(4) .
C10 C11 1.521(4) .
C15 C14 1.470(4) .
C3 C4 1.411(5) .
C17 C18 1.374(6) .
C14 C13 1.497(4) .
C11 C12 1.521(5) .
C19 C18 1.406(5) .
O9 C32 1.375(9) .

loop_
_geom_hbond_atom_site_label_D
_geom_hbond_atom_site_label_H
_geom_hbond_atom_site_label_A
_geom_hbond_distance_DH
_geom_hbond_distance_HA
_geom_hbond_distance_DA
_geom_hbond_angle_DHA
_geom_hbond_site_symmetry_A
N2 H2B O7 0.86 2.01 2.861(4) 168.4 3_676
N6 H6A O3 0.86 1.92 2.749(4) 161.7 3_766
O9 H9 O6 0.82 1.95 2.734(8) 159.9 .
